data_1545197
loop_
_publ_author_name
'Yuan, Qing-Qing'
'Tang, Shuai'
'Song, Wei-Bin'
'Wang, Wen-Qiong'
'Huang, Min'
'Xuan, Li-Jiang'

_publ_section_title
;
 Crassins A-H, Diterpenoids from the Roots of Croton crassifolius.
;
_journal_issue 2
_journal_name_full 'Journal of natural products'
_journal_page_first 254
_journal_page_last 260
_journal_paper_doi 10.1021/acs.jnatprod.6b00425
_journal_volume 80
_journal_year 2017
_chemical_absolute_configuration rmad
_chemical_formula_moiety 'C20 H20 O5'
_chemical_formula_sum 'C20 H20 O5'
_chemical_formula_weight 340.36
_space_group_crystal_system orthorhombic
_space_group_IT_number 19
_space_group_name_Hall 'P 2ac 2ab'
_space_group_name_H-M_alt 'P 21 21 21'
_symmetry_space_group_name_Hall 'P 2ac 2ab'
_symmetry_space_group_name_H-M 'P 21 21 21'
_atom_sites_solution_hydrogens geom
_audit_creation_date 2016-04-13
_audit_creation_method
;
Olex2 1.2-beta
(compiled 2015.11.10 svn.r3248 for OlexSys, GUI svn.r5133)
;
_cell_angle_alpha 90
_cell_angle_beta 90
_cell_angle_gamma 90
_cell_formula_units_Z 4
_cell_length_a 8.7141(2)
_cell_length_b 9.0869(2)
_cell_length_c 20.7089(4)
_cell_measurement_reflns_used 2968
_cell_measurement_temperature 173
_cell_measurement_theta_max 68.540
_cell_measurement_theta_min 5.508
_cell_volume 1639.82(6)
_computing_cell_refinement 'SAINT v7.68A (Bruker, 2009)'
_computing_data_reduction 'SAINT v7.68A (Bruker, 2009)'
_computing_molecular_graphics 'Olex2 (Dolomanov et al., 2009)'
_computing_publication_material 'Olex2 (Dolomanov et al., 2009)'
_computing_structure_refinement 'ShelXL (Sheldrick, 2015)'
_computing_structure_solution 'ShelXT (Sheldrick, 2015)'
_diffrn_ambient_temperature 173
_diffrn_measured_fraction_theta_full 0.984
_diffrn_measured_fraction_theta_max 0.975
_diffrn_measurement_device_type 'Bruker APEX-II CCD'
_diffrn_measurement_method '\f and \w scans'
_diffrn_radiation_monochromator graphite
_diffrn_radiation_type CuK\a
_diffrn_radiation_wavelength 1.54178
_diffrn_reflns_av_R_equivalents 0.0332
_diffrn_reflns_av_unetI/netI 0.0332
_diffrn_reflns_Laue_measured_fraction_full 0.984
_diffrn_reflns_Laue_measured_fraction_max 0.975
_diffrn_reflns_limit_h_max 10
_diffrn_reflns_limit_h_min -10
_diffrn_reflns_limit_k_max 10
_diffrn_reflns_limit_k_min -10
_diffrn_reflns_limit_l_max 24
_diffrn_reflns_limit_l_min -24
_diffrn_reflns_number 8493
_diffrn_reflns_point_group_measured_fraction_full 0.977
_diffrn_reflns_point_group_measured_fraction_max 0.963
_diffrn_reflns_theta_full 67.679
_diffrn_reflns_theta_max 68.975
_diffrn_reflns_theta_min 5.508
_diffrn_standards_number 0
_exptl_absorpt_coefficient_mu 0.813
_exptl_absorpt_correction_T_max 0.7532
_exptl_absorpt_correction_T_min 0.6583
_exptl_absorpt_correction_type multi-scan
_exptl_absorpt_process_details
;
SADABS-2008/1 (Bruker,2008) was used for absorption correction.
wR2(int) was 0.0935 before and 0.0517 after correction.
The Ratio of minimum to maximum transmission is 0.8740.
The \l/2 correction factor is 0.0015.
;
_exptl_crystal_colour colourless
_exptl_crystal_colour_primary colourless
_exptl_crystal_density_diffrn 1.379
_exptl_crystal_description block
_exptl_crystal_F_000 720
_exptl_crystal_size_max 0.15
_exptl_crystal_size_mid 0.1
_exptl_crystal_size_min 0.1
_refine_diff_density_max 0.205
_refine_diff_density_min -0.212
_refine_diff_density_rms 0.042
_refine_ls_abs_structure_details
;
 Flack x determined using 1087 quotients [(I+)-(I-)]/[(I+)+(I-)]
 (Parsons, Flack and Wagner, Acta Cryst. B69 (2013) 249-259).
;
_refine_ls_abs_structure_Flack 0.07(12)
_refine_ls_extinction_method none
_refine_ls_goodness_of_fit_ref 1.048
_refine_ls_hydrogen_treatment constr
_refine_ls_matrix_type full
_refine_ls_number_parameters 230
_refine_ls_number_reflns 2939
_refine_ls_number_restraints 0
_refine_ls_restrained_S_all 1.048
_refine_ls_R_factor_all 0.0396
_refine_ls_R_factor_gt 0.0369
_refine_ls_shift/su_max 0.000
_refine_ls_shift/su_mean 0.000
_refine_ls_structure_factor_coef Fsqd
_refine_ls_weighting_details 'w=1/[\s^2^(Fo^2^)+(0.0610P)^2^+0.1200P] where P=(Fo^2^+2Fc^2^)/3'
_refine_ls_weighting_scheme calc
_refine_ls_wR_factor_gt 0.0929
_refine_ls_wR_factor_ref 0.0950
_reflns_Friedel_coverage 0.702
_reflns_Friedel_fraction_full 0.968
_reflns_Friedel_fraction_max 0.948
_reflns_number_gt 2761
_reflns_number_total 2939
_reflns_threshold_expression 'I > 2\s(I)'
_cod_data_source_file np6b00425_si_002.cif
_cod_data_source_block cu_2016163_0m
_cod_depositor_comments 'Adding full bibliography for 1545197--1545198.cif.'
_cod_database_code 1545197
_shelx_space_group_comment
;
The symmetry employed for this shelxl refinement is uniquely defined
by the following loop, which should always be used as a source of
symmetry information in preference to the above space-group names.
They are only intended as comments.
;
_olex2_refinement_description
;
1. Fixed Uiso
 At 1.2 times of:
  All C(H) groups, All C(H,H) groups
 At 1.5 times of:
  All C(H,H,H) groups, All O(H) groups
2.a Ternary CH refined with riding coordinates:
 C6(H6), C8(H8)
2.b Secondary CH2 refined with riding coordinates:
 C7(H7A,H7B), C3(H3A,H3B)
2.c Aromatic/amide H refined with riding coordinates:
 C16(H16), C14(H14), C11(H11), C15(H15)
2.d Idealised Me refined as rotating group:
 C20(H20A,H20B,H20C), C18(H18A,H18B,H18C), C17(H17A,H17B,H17C)
2.e Idealised tetrahedral OH refined as rotating group:
 O4(H4)
;
_shelx_shelxl_version_number 2014/7
_olex2_submission_special_instructions 'No special instructions were received'

loop_
_space_group_symop_operation_xyz
'x, y, z'
'-x+1/2, -y, z+1/2'
'-x, y+1/2, -z+1/2'
'x+1/2, -y+1/2, -z'

loop_
_atom_site_label
_atom_site_type_symbol
_atom_site_fract_x
_atom_site_fract_y
_atom_site_fract_z
_atom_site_U_iso_or_equiv
_atom_site_adp_type
_atom_site_occupancy
_atom_site_site_symmetry_order
_atom_site_calc_flag
_atom_site_refinement_flags_posn
O1 O 0.6368(2) 0.3164(2) 0.79190(8) 0.0317(4) Uani 1 1 d .
O3 O 0.5519(2) 0.2700(2) 0.56960(8) 0.0327(4) Uani 1 1 d .
O4 O 0.39772(19) 0.6244(2) 0.60316(8) 0.0303(4) Uani 1 1 d .
H4 H 0.3931 0.6781 0.6361 0.045 Uiso 1 1 calc GR
O5 O 1.0080(2) 0.5264(2) 0.88352(8) 0.0366(4) Uani 1 1 d .
O2 O 0.4906(2) 0.1188(2) 0.65015(10) 0.0386(4) Uani 1 1 d .
C2 C 0.5859(3) 0.3918(3) 0.74793(11) 0.0260(5) Uani 1 1 d .
C13 C 0.9305(3) 0.5469(3) 0.78086(11) 0.0261(5) Uani 1 1 d .
C10 C 0.6344(3) 0.5383(3) 0.65037(11) 0.0239(5) Uani 1 1 d .
C19 C 0.4834(3) 0.2394(3) 0.62659(12) 0.0304(5) Uani 1 1 d .
C1 C 0.6815(3) 0.4921(3) 0.70959(11) 0.0244(5) Uani 1 1 d .
C16 C 0.8949(3) 0.4926(3) 0.84010(11) 0.0314(6) Uani 1 1 d .
H16 H 0.8043 0.4389 0.8500 0.038 Uiso 1 1 calc R
C14 C 1.0762(3) 0.6189(3) 0.78859(12) 0.0313(5) Uani 1 1 d .
H14 H 1.1330 0.6682 0.7560 0.038 Uiso 1 1 calc R
C11 C 0.8827(3) 0.6204(3) 0.66711(11) 0.0273(5) Uani 1 1 d .
H11 H 0.9797 0.6669 0.6621 0.033 Uiso 1 1 calc R
C12 C 0.8390(3) 0.5498(3) 0.72100(11) 0.0256(5) Uani 1 1 d .
C6 C 0.5268(3) 0.4239(3) 0.55175(11) 0.0300(5) Uani 1 1 d .
H6 H 0.4354 0.4302 0.5227 0.036 Uiso 1 1 calc R
C4 C 0.4027(3) 0.3747(3) 0.65319(11) 0.0276(5) Uani 1 1 d .
C5 C 0.4877(3) 0.4981(3) 0.61689(11) 0.0268(5) Uani 1 1 d .
C9 C 0.7615(3) 0.6179(3) 0.61574(11) 0.0262(5) Uani 1 1 d .
C15 C 1.1164(3) 0.6032(3) 0.85044(13) 0.0353(6) Uani 1 1 d .
H15 H 1.2083 0.6406 0.8688 0.042 Uiso 1 1 calc R
C8 C 0.8065(3) 0.5126(3) 0.55878(11) 0.0298(5) Uani 1 1 d .
H8 H 0.8404 0.4169 0.5778 0.036 Uiso 1 1 calc R
C7 C 0.6651(3) 0.4830(3) 0.51657(11) 0.0330(6) Uani 1 1 d .
H7A H 0.6358 0.5759 0.4949 0.040 Uiso 1 1 calc R
H7B H 0.6941 0.4118 0.4825 0.040 Uiso 1 1 calc R
C20 C 0.7205(3) 0.7735(3) 0.59296(12) 0.0318(6) Uani 1 1 d .
H20A H 0.6431 0.7677 0.5587 0.048 Uiso 1 1 calc GR
H20B H 0.8127 0.8222 0.5763 0.048 Uiso 1 1 calc GR
H20C H 0.6794 0.8302 0.6293 0.048 Uiso 1 1 calc GR
C18 C 0.2319(3) 0.3679(3) 0.63455(13) 0.0355(6) Uani 1 1 d .
H18A H 0.2224 0.3628 0.5875 0.053 Uiso 1 1 calc GR
H18B H 0.1795 0.4562 0.6504 0.053 Uiso 1 1 calc GR
H18C H 0.1850 0.2804 0.6539 0.053 Uiso 1 1 calc GR
C3 C 0.4204(3) 0.3821(3) 0.72690(12) 0.0301(5) Uani 1 1 d .
H3A H 0.3642 0.4692 0.7433 0.036 Uiso 1 1 calc R
H3B H 0.3732 0.2934 0.7463 0.036 Uiso 1 1 calc R
C17 C 0.9385(3) 0.5729(3) 0.51767(12) 0.0376(6) Uani 1 1 d .
H17A H 0.9047 0.6622 0.4953 0.056 Uiso 1 1 calc GR
H17B H 0.9693 0.4988 0.4859 0.056 Uiso 1 1 calc GR
H17C H 1.0259 0.5964 0.5456 0.056 Uiso 1 1 calc GR

loop_
_atom_site_aniso_label
_atom_site_aniso_U_11
_atom_site_aniso_U_22
_atom_site_aniso_U_33
_atom_site_aniso_U_23
_atom_site_aniso_U_13
_atom_site_aniso_U_12
O1 0.0368(10) 0.0289(9) 0.0293(9) 0.0076(8) 0.0003(7) -0.0024(7)
O3 0.0390(10) 0.0258(9) 0.0332(9) -0.0046(8) 0.0015(7) -0.0007(7)
O4 0.0344(9) 0.0257(9) 0.0308(8) -0.0014(8) -0.0049(7) 0.0039(7)
O5 0.0332(10) 0.0492(12) 0.0274(8) 0.0035(8) -0.0064(7) -0.0001(8)
O2 0.0423(10) 0.0243(9) 0.0492(11) 0.0026(9) 0.0017(8) 0.0003(8)
C2 0.0315(12) 0.0214(12) 0.0251(10) -0.0019(10) 0.0035(9) 0.0028(10)
C13 0.0261(12) 0.0248(12) 0.0274(11) -0.0004(10) 0.0017(9) 0.0040(9)
C10 0.0272(11) 0.0197(12) 0.0248(11) -0.0022(9) 0.0012(9) 0.0018(9)
C19 0.0274(12) 0.0268(13) 0.0370(13) -0.0017(11) -0.0030(10) -0.0052(9)
C1 0.0276(12) 0.0211(12) 0.0244(10) 0.0000(10) 0.0023(9) 0.0028(9)
C16 0.0284(12) 0.0369(14) 0.0289(11) 0.0017(11) -0.0023(10) -0.0011(10)
C14 0.0286(12) 0.0344(13) 0.0310(12) -0.0001(12) 0.0006(10) 0.0004(11)
C11 0.0262(11) 0.0277(13) 0.0280(11) 0.0020(10) -0.0001(9) -0.0016(10)
C12 0.0279(12) 0.0223(12) 0.0265(11) -0.0011(10) 0.0009(9) 0.0012(9)
C6 0.0359(13) 0.0268(13) 0.0272(11) -0.0031(10) -0.0040(10) 0.0015(9)
C4 0.0276(11) 0.0263(12) 0.0290(12) -0.0012(10) -0.0010(9) -0.0009(10)
C5 0.0308(12) 0.0233(12) 0.0264(10) -0.0012(10) -0.0017(9) 0.0018(9)
C9 0.0314(12) 0.0245(12) 0.0226(10) 0.0022(10) 0.0018(9) -0.0011(10)
C15 0.0266(12) 0.0407(16) 0.0387(13) -0.0003(12) -0.0038(10) -0.0011(11)
C8 0.0337(13) 0.0286(13) 0.0272(11) 0.0019(11) 0.0046(10) 0.0015(10)
C7 0.0433(15) 0.0324(14) 0.0233(11) -0.0037(10) 0.0002(10) 0.0003(11)
C20 0.0403(14) 0.0255(14) 0.0297(12) 0.0035(11) -0.0015(10) -0.0011(11)
C18 0.0284(12) 0.0349(15) 0.0432(15) 0.0004(13) -0.0017(11) -0.0019(10)
C3 0.0283(12) 0.0298(13) 0.0321(12) 0.0016(11) 0.0037(9) -0.0020(10)
C17 0.0402(14) 0.0424(15) 0.0302(12) 0.0025(12) 0.0090(11) -0.0023(12)

loop_
_atom_type_symbol
_atom_type_description
_atom_type_scat_dispersion_real
_atom_type_scat_dispersion_imag
_atom_type_scat_source
C C 0.0181 0.0091 'International Tables Vol C Tables 4.2.6.8 and 6.1.1.4'
H H 0.0000 0.0000 'International Tables Vol C Tables 4.2.6.8 and 6.1.1.4'
O O 0.0492 0.0322 'International Tables Vol C Tables 4.2.6.8 and 6.1.1.4'

loop_
_geom_angle_atom_site_label_1
_geom_angle_atom_site_label_2
_geom_angle_atom_site_label_3
_geom_angle
C19 O3 C6 110.57(19)
C5 O4 H4 109.5
C15 O5 C16 106.53(19)
O1 C2 C1 123.0(2)
O1 C2 C3 122.0(2)
C1 C2 C3 115.0(2)
C16 C13 C14 105.5(2)
C16 C13 C12 130.0(2)
C14 C13 C12 124.3(2)
C1 C10 C5 126.8(2)
C1 C10 C9 110.9(2)
C5 C10 C9 121.6(2)
O3 C19 C4 110.7(2)
O2 C19 O3 121.3(2)
O2 C19 C4 128.0(2)
C2 C1 C12 131.0(2)
C10 C1 C2 120.5(2)
C10 C1 C12 108.2(2)
O5 C16 H16 124.8
C13 C16 O5 110.3(2)
C13 C16 H16 124.8
C13 C14 H14 126.6
C15 C14 C13 106.8(2)
C15 C14 H14 126.6
C12 C11 H11 123.8
C12 C11 C9 112.5(2)
C9 C11 H11 123.8
C13 C12 C1 128.8(2)
C11 C12 C13 123.7(2)
C11 C12 C1 107.3(2)
O3 C6 H6 109.0
O3 C6 C5 103.26(19)
O3 C6 C7 110.0(2)
C5 C6 H6 109.0
C7 C6 H6 109.0
C7 C6 C5 116.3(2)
C19 C4 C5 100.93(19)
C19 C4 C18 108.9(2)
C19 C4 C3 110.4(2)
C18 C4 C5 111.9(2)
C3 C4 C5 113.9(2)
C3 C4 C18 110.4(2)
O4 C5 C10 111.5(2)
O4 C5 C6 107.43(19)
O4 C5 C4 114.9(2)
C10 C5 C6 108.76(19)
C10 C5 C4 111.20(19)
C4 C5 C6 102.4(2)
C10 C9 C8 104.4(2)
C10 C9 C20 114.7(2)
C11 C9 C10 100.82(19)
C11 C9 C8 111.5(2)
C11 C9 C20 111.6(2)
C20 C9 C8 112.9(2)
O5 C15 H15 124.6
C14 C15 O5 110.8(2)
C14 C15 H15 124.6
C9 C8 H8 108.0
C7 C8 C9 109.57(19)
C7 C8 H8 108.0
C17 C8 C9 112.8(2)
C17 C8 H8 108.0
C17 C8 C7 110.4(2)
C6 C7 C8 115.42(19)
C6 C7 H7A 108.4
C6 C7 H7B 108.4
C8 C7 H7A 108.4
C8 C7 H7B 108.4
H7A C7 H7B 107.5
C9 C20 H20A 109.5
C9 C20 H20B 109.5
C9 C20 H20C 109.5
H20A C20 H20B 109.5
H20A C20 H20C 109.5
H20B C20 H20C 109.5
C4 C18 H18A 109.5
C4 C18 H18B 109.5
C4 C18 H18C 109.5
H18A C18 H18B 109.5
H18A C18 H18C 109.5
H18B C18 H18C 109.5
C2 C3 C4 112.7(2)
C2 C3 H3A 109.1
C2 C3 H3B 109.1
C4 C3 H3A 109.1
C4 C3 H3B 109.1
H3A C3 H3B 107.8
C8 C17 H17A 109.5
C8 C17 H17B 109.5
C8 C17 H17C 109.5
H17A C17 H17B 109.5
H17A C17 H17C 109.5
H17B C17 H17C 109.5

loop_
_geom_bond_atom_site_label_1
_geom_bond_atom_site_label_2
_geom_bond_distance
O1 C2 1.223(3)
O3 C19 1.352(3)
O3 C6 1.463(3)
O4 H4 0.8400
O4 C5 1.418(3)
O5 C16 1.369(3)
O5 C15 1.360(3)
O2 C19 1.201(3)
C2 C1 1.468(3)
C2 C3 1.510(3)
C13 C16 1.358(3)
C13 C14 1.438(4)
C13 C12 1.474(3)
C10 C1 1.360(3)
C10 C5 1.499(3)
C10 C9 1.505(3)
C19 C4 1.520(4)
C1 C12 1.488(3)
C16 H16 0.9500
C14 H14 0.9500
C14 C15 1.336(4)
C11 H11 0.9500
C11 C12 1.343(3)
C11 C9 1.500(3)
C6 H6 1.0000
C6 C5 1.546(3)
C6 C7 1.507(4)
C4 C5 1.540(3)
C4 C18 1.539(3)
C4 C3 1.536(3)
C9 C8 1.568(3)
C9 C20 1.533(4)
C15 H15 0.9500
C8 H8 1.0000
C8 C7 1.534(3)
C8 C17 1.532(3)
C7 H7A 0.9900
C7 H7B 0.9900
C20 H20A 0.9800
C20 H20B 0.9800
C20 H20C 0.9800
C18 H18A 0.9800
C18 H18B 0.9800
C18 H18C 0.9800
C3 H3A 0.9900
C3 H3B 0.9900
C17 H17A 0.9800
C17 H17B 0.9800
C17 H17C 0.9800

loop_
_geom_torsion_atom_site_label_1
_geom_torsion_atom_site_label_2
_geom_torsion_atom_site_label_3
_geom_torsion_atom_site_label_4
_geom_torsion
O1 C2 C1 C10 159.7(2)
O1 C2 C1 C12 -14.3(4)
O1 C2 C3 C4 -134.5(2)
O3 C19 C4 C5 -21.2(2)
O3 C19 C4 C18 96.6(2)
O3 C19 C4 C3 -142.0(2)
O3 C6 C5 O4 -154.46(18)
O3 C6 C5 C10 84.7(2)
O3 C6 C5 C4 -33.1(2)
O3 C6 C7 C8 -73.3(3)
O2 C19 C4 C5 158.6(3)
O2 C19 C4 C18 -83.6(3)
O2 C19 C4 C3 37.8(4)
C2 C1 C12 C13 -14.5(4)
C2 C1 C12 C11 171.2(2)
C13 C14 C15 O5 0.0(3)
C10 C1 C12 C13 171.0(2)
C10 C1 C12 C11 -3.4(3)
C10 C9 C8 C7 57.7(2)
C10 C9 C8 C17 -178.8(2)
C19 O3 C6 C5 21.1(3)
C19 O3 C6 C7 145.9(2)
C19 C4 C5 O4 148.3(2)
C19 C4 C5 C10 -83.8(2)
C19 C4 C5 C6 32.2(2)
C19 C4 C3 C2 60.5(3)
C1 C2 C3 C4 42.6(3)
C1 C10 C5 O4 120.4(3)
C1 C10 C5 C6 -121.3(2)
C1 C10 C5 C4 -9.3(3)
C1 C10 C9 C11 -4.6(3)
C1 C10 C9 C8 111.1(2)
C1 C10 C9 C20 -124.7(2)
C16 O5 C15 C14 0.1(3)
C16 C13 C14 C15 -0.1(3)
C16 C13 C12 C1 -0.4(4)
C16 C13 C12 C11 173.1(3)
C14 C13 C16 O5 0.1(3)
C14 C13 C12 C1 -173.5(2)
C14 C13 C12 C11 0.0(4)
C11 C9 C8 C7 165.8(2)
C11 C9 C8 C17 -70.8(3)
C12 C13 C16 O5 -173.9(2)
C12 C13 C14 C15 174.4(2)
C12 C11 C9 C10 2.5(3)
C12 C11 C9 C8 -107.9(2)
C12 C11 C9 C20 124.8(2)
C6 O3 C19 O2 -179.7(2)
C6 O3 C19 C4 0.1(3)
C5 C10 C1 C2 0.3(4)
C5 C10 C1 C12 175.5(2)
C5 C10 C9 C11 -175.7(2)
C5 C10 C9 C8 -59.9(3)
C5 C10 C9 C20 64.2(3)
C5 C6 C7 C8 43.6(3)
C5 C4 C3 C2 -52.2(3)
C9 C10 C1 C2 -170.1(2)
C9 C10 C1 C12 5.1(3)
C9 C10 C5 O4 -70.1(3)
C9 C10 C5 C6 48.3(3)
C9 C10 C5 C4 160.3(2)
C9 C11 C12 C13 -174.4(2)
C9 C11 C12 C1 0.3(3)
C9 C8 C7 C6 -54.8(3)
C15 O5 C16 C13 -0.1(3)
C7 C6 C5 O4 84.9(3)
C7 C6 C5 C10 -35.9(3)
C7 C6 C5 C4 -153.7(2)
C20 C9 C8 C7 -67.6(3)
C20 C9 C8 C17 55.9(3)
C18 C4 C5 O4 32.6(3)
C18 C4 C5 C10 160.5(2)
C18 C4 C5 C6 -83.5(2)
C18 C4 C3 C2 -179.0(2)
C3 C2 C1 C10 -17.3(3)
C3 C2 C1 C12 168.7(2)
C3 C4 C5 O4 -93.4(2)
C3 C4 C5 C10 34.5(3)
C3 C4 C5 C6 150.5(2)
C17 C8 C7 C6 -179.7(2)
